data_4028775
loop_
_publ_author_name
'Benedikt Neue'
'Atsushi Wakamiya'
'Roland Fr\"ohlich'
'Birgit Wibbeling'
'Shigehiro Yamaguchi'
'Ernst-Ulrich W\"urthwein'

_publ_section_title
;
 Modification and Unexpected Reactivity of 2-Borylbenzaldimines: Acylated
 and Silylated Derivatives as Well as Dimeric Compounds
;
_journal_name_full 'Journal of Organic Chemistry'
_journal_page_first 11747
_journal_page_last 11755
_journal_paper_doi 10.1021/jo401748d
_journal_volume 78
_journal_year 2013
_chemical_formula_sum 'C32 H34 B N'
_chemical_formula_weight 443.41
_chemical_name_systematic
; 
 ? 
;
_space_group_IT_number 14
_symmetry_cell_setting monoclinic
_symmetry_space_group_name_Hall '-P 2yn'
_symmetry_space_group_name_H-M 'P 1 21/n 1'
_atom_sites_solution_hydrogens geom
_atom_sites_solution_primary direct
_atom_sites_solution_secondary difmap
_audit_creation_method SHELXL-97
_cell_angle_alpha 90.00
_cell_angle_beta 106.6260(10)
_cell_angle_gamma 90.00
_cell_formula_units_Z 4
_cell_length_a 14.0232(3)
_cell_length_b 12.7797(3)
_cell_length_c 14.9172(5)
_cell_measurement_reflns_used 4017
_cell_measurement_temperature 223(2)
_cell_measurement_theta_max 27.88
_cell_measurement_theta_min 4.08
_cell_volume 2561.58(12)
_computing_cell_refinement 'Collect (Nonius B.V., 1998)'
_computing_data_collection 'Collect (Nonius B.V., 1998)'
_computing_data_reduction 'Denzo-SMN (Otwinowski & Minor, 1997)'
_computing_molecular_graphics 'XP (BrukerAXS, 2000)'
_computing_publication_material 'SHELXL-97 (Sheldrick, 1997)'
_computing_structure_refinement 'SHELXL-97 (Sheldrick, 1997)'
_computing_structure_solution 'SHELXS-97 (Sheldrick, 1990)'
_diffrn_ambient_temperature 223(2)
_diffrn_measured_fraction_theta_full 0.972
_diffrn_measured_fraction_theta_max 0.972
_diffrn_measurement_device_type 'Nonius KappaCCD APEXII'
_diffrn_measurement_method '\w and \f scans'
_diffrn_radiation_monochromator 'Montel mirror'
_diffrn_radiation_source 'rotating anode Nonius FR591'
_diffrn_radiation_type MoK\a
_diffrn_radiation_wavelength 0.71073
_diffrn_reflns_av_R_equivalents 0.059
_diffrn_reflns_av_sigmaI/netI 0.0563
_diffrn_reflns_limit_h_max 17
_diffrn_reflns_limit_h_min -17
_diffrn_reflns_limit_k_max 14
_diffrn_reflns_limit_k_min -15
_diffrn_reflns_limit_l_max 18
_diffrn_reflns_limit_l_min -18
_diffrn_reflns_number 12789
_diffrn_reflns_theta_full 26.37
_diffrn_reflns_theta_max 26.37
_diffrn_reflns_theta_min 4.11
_exptl_absorpt_coefficient_mu 0.065
_exptl_absorpt_correction_T_max 0.9935
_exptl_absorpt_correction_T_min 0.9871
_exptl_absorpt_correction_type multi-scan
_exptl_absorpt_process_details 'Denzo (Otwinowski, Borek, Majewski & Minor, 2003)'
_exptl_crystal_colour 'light yellow'
_exptl_crystal_density_diffrn 1.150
_exptl_crystal_description block
_exptl_crystal_F_000 952
_exptl_crystal_size_max 0.20
_exptl_crystal_size_mid 0.15
_exptl_crystal_size_min 0.10
_refine_diff_density_max 0.215
_refine_diff_density_min -0.188
_refine_diff_density_rms 0.040
_refine_ls_extinction_method none
_refine_ls_goodness_of_fit_ref 1.122
_refine_ls_hydrogen_treatment constr
_refine_ls_matrix_type full
_refine_ls_number_parameters 313
_refine_ls_number_reflns 5096
_refine_ls_number_restraints 0
_refine_ls_restrained_S_all 1.122
_refine_ls_R_factor_all 0.1169
_refine_ls_R_factor_gt 0.0836
_refine_ls_shift/su_max 0.000
_refine_ls_shift/su_mean 0.000
_refine_ls_structure_factor_coef Fsqd
_refine_ls_weighting_details 'calc w=1/[\s^2^(Fo^2^)+(0.0135P)^2^+2.6778P] where P=(Fo^2^+2Fc^2^)/3'
_refine_ls_weighting_scheme calc
_refine_ls_wR_factor_gt 0.1522
_refine_ls_wR_factor_ref 0.1696
_reflns_number_gt 3679
_reflns_number_total 5096
_reflns_threshold_expression >2sigma(I)
_cod_data_source_file jo401748d_si_001_1.cif
_cod_data_source_block wue5399
_cod_database_code 4028775

loop_
_symmetry_equiv_pos_as_xyz
'x, y, z'
'-x+1/2, y+1/2, -z+1/2'
'-x, -y, -z'
'x-1/2, -y-1/2, z-1/2'

loop_
_atom_site_label
_atom_site_type_symbol
_atom_site_fract_x
_atom_site_fract_y
_atom_site_fract_z
_atom_site_U_iso_or_equiv
_atom_site_adp_type
_atom_site_occupancy
_atom_site_symmetry_multiplicity
_atom_site_calc_flag
_atom_site_refinement_flags
B1 B 0.6106(2) 0.0903(3) 0.2759(2) 0.0415(7) Uani 1 1 d .
N1 N 0.68284(17) 0.09382(19) 0.20529(16) 0.0457(6) Uani 1 1 d .
C1 C 0.6951(2) 0.0418(2) 0.3647(2) 0.0428(7) Uani 1 1 d .
C2 C 0.7821(2) 0.0205(2) 0.3395(2) 0.0473(7) Uani 1 1 d .
C3 C 0.8650(2) -0.0298(3) 0.3976(2) 0.0566(8) Uani 1 1 d .
H3 H 0.9219 -0.0420 0.3777 0.068 Uiso 1 1 calc R
C4 C 0.8615(2) -0.0610(3) 0.4848(2) 0.0575(8) Uani 1 1 d .
H4 H 0.9164 -0.0945 0.5260 0.069 Uiso 1 1 calc R
C5 C 0.7756(2) -0.0425(2) 0.5116(2) 0.0527(8) Uani 1 1 d .
H5 H 0.7735 -0.0637 0.5713 0.063 Uiso 1 1 calc R
C6 C 0.6938(2) 0.0061(2) 0.4528(2) 0.0497(7) Uani 1 1 d .
H6 H 0.6363 0.0155 0.4723 0.060 Uiso 1 1 calc R
C7 C 0.7706(2) 0.0588(2) 0.2465(2) 0.0491(7) Uani 1 1 d .
H7 H 0.8225 0.0583 0.2181 0.059 Uiso 1 1 calc R
C8 C 0.6602(2) 0.1468(3) 0.1130(2) 0.0554(8) Uani 1 1 d .
H8A H 0.6371 0.2179 0.1197 0.066 Uiso 1 1 calc R
H8B H 0.6054 0.1094 0.0690 0.066 Uiso 1 1 calc R
C21 C 0.7456(2) 0.1533(2) 0.0716(2) 0.0489(7) Uani 1 1 d .
C22 C 0.8194(2) 0.2278(3) 0.1025(2) 0.0610(9) Uani 1 1 d .
H22 H 0.8154 0.2752 0.1495 0.073 Uiso 1 1 calc R
C23 C 0.8986(3) 0.2334(4) 0.0656(3) 0.0795(12) Uani 1 1 d .
H23 H 0.9482 0.2844 0.0875 0.095 Uiso 1 1 calc R
C24 C 0.9055(3) 0.1657(4) -0.0022(3) 0.0917(15) Uani 1 1 d .
H24 H 0.9604 0.1688 -0.0265 0.110 Uiso 1 1 calc R
C25 C 0.8322(4) 0.0927(4) -0.0353(3) 0.0880(13) Uani 1 1 d .
H25 H 0.8360 0.0472 -0.0837 0.106 Uiso 1 1 calc R
C26 C 0.7521(3) 0.0854(3) 0.0020(2) 0.0647(9) Uani 1 1 d .
H26 H 0.7028 0.0343 -0.0202 0.078 Uiso 1 1 calc R
C31 C 0.5228(2) 0.0002(2) 0.2569(2) 0.0426(6) Uani 1 1 d .
C32 C 0.4525(2) 0.0082(2) 0.3082(2) 0.0469(7) Uani 1 1 d .
C33 C 0.3804(2) -0.0684(2) 0.3011(2) 0.0527(8) Uani 1 1 d .
H33 H 0.3348 -0.0603 0.3361 0.063 Uiso 1 1 calc R
C34 C 0.3726(2) -0.1557(2) 0.2453(3) 0.0564(8) Uani 1 1 d .
C35 C 0.4424(2) -0.1647(2) 0.1963(2) 0.0552(8) Uani 1 1 d .
H35 H 0.4395 -0.2236 0.1579 0.066 Uiso 1 1 calc R
C36 C 0.5164(2) -0.0911(2) 0.2012(2) 0.0494(7) Uani 1 1 d .
C37 C 0.4492(2) 0.0982(2) 0.3734(2) 0.0544(8) Uani 1 1 d .
H37A H 0.4118 0.1557 0.3376 0.082 Uiso 1 1 calc R
H37B H 0.5164 0.1211 0.4046 0.082 Uiso 1 1 calc R
H37C H 0.4172 0.0753 0.4197 0.082 Uiso 1 1 calc R
C38 C 0.2938(3) -0.2373(3) 0.2397(3) 0.0795(12) Uani 1 1 d .
H38A H 0.3155 -0.2848 0.2923 0.119 Uiso 1 1 calc R
H38B H 0.2827 -0.2761 0.1817 0.119 Uiso 1 1 calc R
H38C H 0.2324 -0.2035 0.2414 0.119 Uiso 1 1 calc R
C39 C 0.5886(3) -0.1145(3) 0.1462(3) 0.0671(10) Uani 1 1 d .
H39A H 0.5733 -0.1823 0.1163 0.101 Uiso 1 1 calc R
H39B H 0.6558 -0.1154 0.1880 0.101 Uiso 1 1 calc R
H39C H 0.5833 -0.0611 0.0989 0.101 Uiso 1 1 calc R
C41 C 0.56898(19) 0.2108(2) 0.27225(19) 0.0419(6) Uani 1 1 d .
C42 C 0.6138(2) 0.2877(2) 0.3392(2) 0.0439(7) Uani 1 1 d .
C43 C 0.5719(2) 0.3868(2) 0.3366(2) 0.0490(7) Uani 1 1 d .
H43 H 0.6027 0.4356 0.3830 0.059 Uiso 1 1 calc R
C44 C 0.4865(2) 0.4160(2) 0.2681(2) 0.0492(7) Uani 1 1 d .
C45 C 0.4447(2) 0.3428(2) 0.2003(2) 0.0481(7) Uani 1 1 d .
H45 H 0.3881 0.3616 0.1517 0.058 Uiso 1 1 calc R
C46 C 0.4830(2) 0.2422(2) 0.2011(2) 0.0447(7) Uani 1 1 d .
C47 C 0.7064(2) 0.2680(3) 0.4191(2) 0.0582(8) Uani 1 1 d .
H47A H 0.7327 0.3341 0.4475 0.087 Uiso 1 1 calc R
H47B H 0.7559 0.2334 0.3956 0.087 Uiso 1 1 calc R
H47C H 0.6900 0.2238 0.4654 0.087 Uiso 1 1 calc R
C48 C 0.4422(3) 0.5239(3) 0.2667(3) 0.0656(9) Uani 1 1 d .
H48A H 0.4687 0.5565 0.3275 0.098 Uiso 1 1 calc R
H48B H 0.3704 0.5184 0.2524 0.098 Uiso 1 1 calc R
H48C H 0.4591 0.5662 0.2194 0.098 Uiso 1 1 calc R
C49 C 0.4249(2) 0.1715(3) 0.1236(2) 0.0565(8) Uani 1 1 d .
H49A H 0.3669 0.1448 0.1393 0.085 Uiso 1 1 calc R
H49B H 0.4666 0.1136 0.1162 0.085 Uiso 1 1 calc R
H49C H 0.4037 0.2108 0.0657 0.085 Uiso 1 1 calc R

loop_
_atom_site_aniso_label
_atom_site_aniso_U_11
_atom_site_aniso_U_22
_atom_site_aniso_U_33
_atom_site_aniso_U_23
_atom_site_aniso_U_13
_atom_site_aniso_U_12
B1 0.0404(16) 0.0460(18) 0.0402(17) 0.0007(15) 0.0148(14) 0.0022(14)
N1 0.0448(13) 0.0519(14) 0.0430(14) 0.0055(11) 0.0169(11) 0.0025(11)
C1 0.0402(14) 0.0415(15) 0.0482(17) -0.0006(13) 0.0152(13) -0.0027(12)
C2 0.0412(15) 0.0549(18) 0.0483(17) 0.0062(14) 0.0172(13) 0.0029(13)
C3 0.0457(17) 0.068(2) 0.058(2) 0.0072(17) 0.0174(15) 0.0066(15)
C4 0.0496(18) 0.066(2) 0.054(2) 0.0097(16) 0.0103(15) 0.0090(16)
C5 0.0521(17) 0.064(2) 0.0421(17) 0.0083(15) 0.0133(14) 0.0007(15)
C6 0.0496(16) 0.0558(18) 0.0491(18) 0.0026(15) 0.0226(14) -0.0019(14)
C7 0.0435(16) 0.0592(19) 0.0508(18) 0.0029(15) 0.0233(14) 0.0016(14)
C8 0.0532(18) 0.067(2) 0.0485(18) 0.0105(16) 0.0191(15) 0.0057(16)
C21 0.0531(17) 0.0527(18) 0.0438(17) 0.0109(14) 0.0188(14) 0.0076(15)
C22 0.062(2) 0.062(2) 0.062(2) 0.0074(17) 0.0212(17) 0.0017(17)
C23 0.062(2) 0.093(3) 0.088(3) 0.035(3) 0.029(2) 0.001(2)
C24 0.083(3) 0.119(4) 0.093(3) 0.049(3) 0.058(3) 0.033(3)
C25 0.116(4) 0.098(3) 0.067(3) 0.012(2) 0.054(3) 0.037(3)
C26 0.085(2) 0.063(2) 0.051(2) 0.0044(17) 0.0276(18) 0.0109(19)
C31 0.0398(14) 0.0440(15) 0.0457(16) -0.0011(13) 0.0148(13) 0.0039(13)
C32 0.0438(15) 0.0445(16) 0.0546(18) -0.0008(14) 0.0176(14) 0.0021(13)
C33 0.0452(16) 0.0496(18) 0.069(2) 0.0022(16) 0.0254(15) 0.0017(14)
C34 0.0456(16) 0.0447(17) 0.077(2) 0.0017(16) 0.0148(16) -0.0027(14)
C35 0.0547(18) 0.0474(17) 0.063(2) -0.0070(15) 0.0152(16) 0.0020(15)
C36 0.0474(16) 0.0497(17) 0.0520(18) -0.0020(14) 0.0159(14) 0.0050(14)
C37 0.0550(18) 0.0527(18) 0.066(2) -0.0031(16) 0.0344(16) 0.0001(15)
C38 0.062(2) 0.050(2) 0.128(4) -0.009(2) 0.030(2) -0.0095(17)
C39 0.074(2) 0.065(2) 0.071(2) -0.0184(18) 0.0361(19) -0.0027(18)
C41 0.0389(14) 0.0466(16) 0.0430(16) 0.0025(13) 0.0161(13) -0.0029(12)
C42 0.0403(14) 0.0468(16) 0.0456(16) 0.0016(13) 0.0135(13) -0.0073(13)
C43 0.0539(17) 0.0447(16) 0.0506(18) -0.0014(14) 0.0184(15) -0.0066(14)
C44 0.0530(17) 0.0441(16) 0.0548(19) 0.0027(14) 0.0224(15) 0.0006(14)
C45 0.0442(15) 0.0508(17) 0.0494(18) 0.0061(14) 0.0134(14) 0.0005(14)
C46 0.0408(15) 0.0498(17) 0.0449(16) 0.0020(13) 0.0143(13) -0.0017(13)
C47 0.0532(18) 0.0548(19) 0.060(2) -0.0030(16) 0.0051(16) -0.0066(15)
C48 0.076(2) 0.054(2) 0.068(2) -0.0019(17) 0.0223(19) 0.0045(17)
C49 0.0488(17) 0.061(2) 0.0529(19) -0.0033(16) 0.0036(15) -0.0004(15)

loop_
_atom_type_symbol
_atom_type_description
_atom_type_scat_dispersion_real
_atom_type_scat_dispersion_imag
_atom_type_scat_source
C C 0.0033 0.0016 'International Tables Vol C Tables 4.2.6.8 and 6.1.1.4'
H H 0.0000 0.0000 'International Tables Vol C Tables 4.2.6.8 and 6.1.1.4'
B B 0.0013 0.0007 'International Tables Vol C Tables 4.2.6.8 and 6.1.1.4'
N N 0.0061 0.0033 'International Tables Vol C Tables 4.2.6.8 and 6.1.1.4'

loop_
_geom_angle_atom_site_label_1
_geom_angle_atom_site_label_2
_geom_angle_atom_site_label_3
_geom_angle
C1 B1 C41 123.6(2)
C1 B1 C31 102.1(2)
C41 B1 C31 114.1(2)
C1 B1 N1 95.3(2)
C41 B1 N1 103.2(2)
C31 B1 N1 118.1(2)
C7 N1 C8 121.5(2)
C7 N1 B1 111.2(2)
C8 N1 B1 126.5(2)
C6 C1 C2 115.8(3)
C6 C1 B1 133.6(3)
C2 C1 B1 110.0(2)
C3 C2 C1 124.0(3)
C3 C2 C7 126.9(3)
C1 C2 C7 109.1(3)
C4 C3 C2 118.2(3)
C4 C3 H3 120.9
C2 C3 H3 120.9
C3 C4 C5 119.3(3)
C3 C4 H4 120.3
C5 C4 H4 120.3
C6 C5 C4 121.7(3)
C6 C5 H5 119.1
C4 C5 H5 119.1
C5 C6 C1 120.9(3)
C5 C6 H6 119.5
C1 C6 H6 119.5
N1 C7 C2 114.0(2)
N1 C7 H7 123.0
C2 C7 H7 123.0
N1 C8 C21 115.1(2)
N1 C8 H8A 108.5
C21 C8 H8A 108.5
N1 C8 H8B 108.5
C21 C8 H8B 108.5
H8A C8 H8B 107.5
C26 C21 C22 118.7(3)
C26 C21 C8 120.6(3)
C22 C21 C8 120.7(3)
C23 C22 C21 121.0(4)
C23 C22 H22 119.5
C21 C22 H22 119.5
C24 C23 C22 120.2(4)
C24 C23 H23 119.9
C22 C23 H23 119.9
C23 C24 C25 119.8(4)
C23 C24 H24 120.1
C25 C24 H24 120.1
C24 C25 C26 120.6(4)
C24 C25 H25 119.7
C26 C25 H25 119.7
C21 C26 C25 119.6(4)
C21 C26 H26 120.2
C25 C26 H26 120.2
C32 C31 C36 116.0(3)
C32 C31 B1 117.2(2)
C36 C31 B1 126.4(2)
C33 C32 C31 120.8(3)
C33 C32 C37 115.4(3)
C31 C32 C37 123.8(3)
C34 C33 C32 123.2(3)
C34 C33 H33 118.4
C32 C33 H33 118.4
C33 C34 C35 116.2(3)
C33 C34 C38 121.7(3)
C35 C34 C38 122.1(3)
C34 C35 C36 123.1(3)
C34 C35 H35 118.4
C36 C35 H35 118.4
C35 C36 C31 120.6(3)
C35 C36 C39 116.5(3)
C31 C36 C39 122.8(3)
C32 C37 H37A 109.5
C32 C37 H37B 109.5
H37A C37 H37B 109.5
C32 C37 H37C 109.5
H37A C37 H37C 109.5
H37B C37 H37C 109.5
C34 C38 H38A 109.5
C34 C38 H38B 109.5
H38A C38 H38B 109.5
C34 C38 H38C 109.5
H38A C38 H38C 109.5
H38B C38 H38C 109.5
C36 C39 H39A 109.5
C36 C39 H39B 109.5
H39A C39 H39B 109.5
C36 C39 H39C 109.5
H39A C39 H39C 109.5
H39B C39 H39C 109.5
C42 C41 C46 116.3(3)
C42 C41 B1 123.1(2)
C46 C41 B1 120.6(2)
C43 C42 C41 120.9(3)
C43 C42 C47 115.7(3)
C41 C42 C47 123.3(3)
C44 C43 C42 122.3(3)
C44 C43 H43 118.9
C42 C43 H43 118.9
C45 C44 C43 117.1(3)
C45 C44 C48 121.5(3)
C43 C44 C48 121.4(3)
C44 C45 C46 122.6(3)
C44 C45 H45 118.7
C46 C45 H45 118.7
C45 C46 C41 120.8(3)
C45 C46 C49 115.0(3)
C41 C46 C49 124.2(3)
C42 C47 H47A 109.5
C42 C47 H47B 109.5
H47A C47 H47B 109.5
C42 C47 H47C 109.5
H47A C47 H47C 109.5
H47B C47 H47C 109.5
C44 C48 H48A 109.5
C44 C48 H48B 109.5
H48A C48 H48B 109.5
C44 C48 H48C 109.5
H48A C48 H48C 109.5
H48B C48 H48C 109.5
C46 C49 H49A 109.5
C46 C49 H49B 109.5
H49A C49 H49B 109.5
C46 C49 H49C 109.5
H49A C49 H49C 109.5
H49B C49 H49C 109.5

loop_
_geom_bond_atom_site_label_1
_geom_bond_atom_site_label_2
_geom_bond_distance
B1 C1 1.626(4)
B1 C41 1.642(4)
B1 C31 1.650(4)
B1 N1 1.658(4)
N1 C7 1.288(3)
N1 C8 1.484(4)
C1 C6 1.396(4)
C1 C2 1.402(4)
C2 C3 1.393(4)
C2 C7 1.437(4)
C3 C4 1.376(4)
C3 H3 0.9400
C4 C5 1.392(4)
C4 H4 0.9400
C5 C6 1.376(4)
C5 H5 0.9400
C6 H6 0.9400
C7 H7 0.9400
C8 C21 1.499(4)
C8 H8A 0.9800
C8 H8B 0.9800
C21 C26 1.376(4)
C21 C22 1.385(4)
C22 C23 1.375(5)
C22 H22 0.9400
C23 C24 1.356(6)
C23 H23 0.9400
C24 C25 1.371(6)
C24 H24 0.9400
C25 C26 1.391(5)
C25 H25 0.9400
C26 H26 0.9400
C31 C32 1.414(4)
C31 C36 1.420(4)
C32 C33 1.390(4)
C32 C37 1.515(4)
C33 C34 1.377(4)
C33 H33 0.9400
C34 C35 1.383(4)
C34 C38 1.504(4)
C35 C36 1.387(4)
C35 H35 0.9400
C36 C39 1.505(4)
C37 H37A 0.9700
C37 H37B 0.9700
C37 H37C 0.9700
C38 H38A 0.9700
C38 H38B 0.9700
C38 H38C 0.9700
C39 H39A 0.9700
C39 H39B 0.9700
C39 H39C 0.9700
C41 C42 1.414(4)
C41 C46 1.417(4)
C42 C43 1.392(4)
C42 C47 1.511(4)
C43 C44 1.385(4)
C43 H43 0.9400
C44 C45 1.378(4)
C44 C48 1.511(4)
C45 C46 1.393(4)
C45 H45 0.9400
C46 C49 1.509(4)
C47 H47A 0.9700
C47 H47B 0.9700
C47 H47C 0.9700
C48 H48A 0.9700
C48 H48B 0.9700
C48 H48C 0.9700
C49 H49A 0.9700
C49 H49B 0.9700
C49 H49C 0.9700

loop_
_geom_torsion_atom_site_label_1
_geom_torsion_atom_site_label_2
_geom_torsion_atom_site_label_3
_geom_torsion_atom_site_label_4
_geom_torsion
C1 B1 N1 C7 0.2(3)
C41 B1 N1 C7 126.6(3)
C31 B1 N1 C7 -106.5(3)
C1 B1 N1 C8 -169.2(3)
C41 B1 N1 C8 -42.8(3)
C31 B1 N1 C8 84.1(3)
C41 B1 C1 C6 76.2(4)
C31 B1 C1 C6 -53.7(4)
N1 B1 C1 C6 -174.0(3)
C41 B1 C1 C2 -113.5(3)
C31 B1 C1 C2 116.5(3)
N1 B1 C1 C2 -3.8(3)
C6 C1 C2 C3 -2.1(5)
B1 C1 C2 C3 -174.2(3)
C6 C1 C2 C7 178.1(3)
B1 C1 C2 C7 5.9(3)
C1 C2 C3 C4 0.4(5)
C7 C2 C3 C4 -179.8(3)
C2 C3 C4 C5 0.6(5)
C3 C4 C5 C6 0.2(5)
C4 C5 C6 C1 -2.0(5)
C2 C1 C6 C5 2.8(4)
B1 C1 C6 C5 172.6(3)
C8 N1 C7 C2 173.4(3)
B1 N1 C7 C2 3.4(4)
C3 C2 C7 N1 174.1(3)
C1 C2 C7 N1 -6.1(4)
C7 N1 C8 C21 1.5(4)
B1 N1 C8 C21 169.9(3)
N1 C8 C21 C26 101.3(3)
N1 C8 C21 C22 -78.6(4)
C26 C21 C22 C23 -0.8(5)
C8 C21 C22 C23 179.2(3)
C21 C22 C23 C24 0.1(6)
C22 C23 C24 C25 1.3(6)
C23 C24 C25 C26 -1.9(6)
C22 C21 C26 C25 0.1(5)
C8 C21 C26 C25 -179.9(3)
C24 C25 C26 C21 1.2(6)
C1 B1 C31 C32 86.6(3)
C41 B1 C31 C32 -49.0(3)
N1 B1 C31 C32 -170.6(2)
C1 B1 C31 C36 -86.3(3)
C41 B1 C31 C36 138.1(3)
N1 B1 C31 C36 16.5(4)
C36 C31 C32 C33 -1.9(4)
B1 C31 C32 C33 -175.5(3)
C36 C31 C32 C37 178.4(3)
B1 C31 C32 C37 4.7(4)
C31 C32 C33 C34 0.3(5)
C37 C32 C33 C34 -179.9(3)
C32 C33 C34 C35 0.8(5)
C32 C33 C34 C38 179.8(3)
C33 C34 C35 C36 -0.4(5)
C38 C34 C35 C36 -179.3(3)
C34 C35 C36 C31 -1.2(5)
C34 C35 C36 C39 177.9(3)
C32 C31 C36 C35 2.3(4)
B1 C31 C36 C35 175.3(3)
C32 C31 C36 C39 -176.7(3)
B1 C31 C36 C39 -3.8(5)
C1 B1 C41 C42 10.4(4)
C31 B1 C41 C42 135.2(3)
N1 B1 C41 C42 -95.3(3)
C1 B1 C41 C46 -168.1(3)
C31 B1 C41 C46 -43.3(4)
N1 B1 C41 C46 86.1(3)
C46 C41 C42 C43 2.9(4)
B1 C41 C42 C43 -175.7(3)
C46 C41 C42 C47 -179.4(3)
B1 C41 C42 C47 2.0(4)
C41 C42 C43 C44 -1.5(4)
C47 C42 C43 C44 -179.4(3)
C42 C43 C44 C45 -1.2(4)
C42 C43 C44 C48 179.9(3)
C43 C44 C45 C46 2.4(4)
C48 C44 C45 C46 -178.7(3)
C44 C45 C46 C41 -0.9(4)
C44 C45 C46 C49 177.5(3)
C42 C41 C46 C45 -1.8(4)
B1 C41 C46 C45 176.9(3)
C42 C41 C46 C49 -180.0(3)
B1 C41 C46 C49 -1.3(4)
